data_7008314
loop_
_publ_author_name
'Shafaei-Fallah, Maryam'
'Anson, Christopher E.'
'Fenske, Dieter'
'Rothenberger, Alexander'

_publ_section_title
;
 Functionalised trimethylsilyl reagents in cluster synthesis: reactions
 of Ph2P(S)SSiMe3 with group 11 salts.
;
_journal_issue 13
_journal_name_full 'Dalton transactions (Cambridge, England : 2003)'
_journal_page_first 2300
_journal_page_last 2304
_journal_paper_doi 10.1039/b501360g
_journal_year 2005
_chemical_formula_sum 'C104 H106 Ag4 F3 O6 P7 S6'
_chemical_formula_weight 2349.52
_chemical_name_systematic
;
?
;
_space_group_IT_number 2
_symmetry_cell_setting triclinic
_symmetry_space_group_name_Hall '-P 1'
_symmetry_space_group_name_H-M 'P -1'
_atom_sites_solution_hydrogens geom
_atom_sites_solution_primary direct
_atom_sites_solution_secondary difmap
_audit_creation_method SHELXL-97
_cell_angle_alpha 99.433(3)
_cell_angle_beta 92.912(3)
_cell_angle_gamma 108.337(3)
_cell_formula_units_Z 2
_cell_length_a 13.0485(4)
_cell_length_b 18.3371(7)
_cell_length_c 24.3232(9)
_cell_measurement_temperature 150(2)
_cell_volume 5417.0(4)
_computing_cell_refinement 'CRYSALIS 1.168 (Stoe u. Cie, 2001)'
_computing_data_collection 'CRYSALIS 1.168 (Stoe u. Cie, 2001)'
_computing_data_reduction 'CRYSALIS 1.168 (Stoe u. Cie, 2001)'
_computing_molecular_graphics 'XP: SHELXTL 5.1 (Bruker AXS Inc., 1997)'
_computing_publication_material 'XCIF: SHELXTL 5.1 (Bruker AXS Inc., 1997)'
_computing_structure_refinement 'XL: SHELXTL 5.1 (Bruker AXS Inc., 1997)'
_computing_structure_solution 'XS: SHELXTL 5.1 (Bruker AXS Inc., 1997)'
_diffrn_ambient_temperature 150(2)
_diffrn_measured_fraction_theta_full 0.938
_diffrn_measured_fraction_theta_max 0.918
_diffrn_measurement_device_type 'Stoe K4MCCD/SAPPHIRE'
_diffrn_measurement_method '4-circle CCD detector'
_diffrn_radiation_monochromator graphite
_diffrn_radiation_source 'fine-focus sealed tube'
_diffrn_radiation_type MoK\a
_diffrn_radiation_wavelength 0.71073
_diffrn_reflns_av_R_equivalents 0.0817
_diffrn_reflns_av_sigmaI/netI 0.0867
_diffrn_reflns_limit_h_max 17
_diffrn_reflns_limit_h_min -14
_diffrn_reflns_limit_k_max 24
_diffrn_reflns_limit_k_min -24
_diffrn_reflns_limit_l_max 32
_diffrn_reflns_limit_l_min -32
_diffrn_reflns_number 44828
_diffrn_reflns_theta_full 25.00
_diffrn_reflns_theta_max 28.18
_diffrn_reflns_theta_min 1.59
_exptl_absorpt_coefficient_mu 0.986
_exptl_absorpt_correction_type none
_exptl_crystal_colour colorless
_exptl_crystal_density_diffrn 1.440
_exptl_crystal_density_method 'not measured'
_exptl_crystal_description block
_exptl_crystal_F_000 2388
_exptl_crystal_size_max 0.30
_exptl_crystal_size_mid 0.20
_exptl_crystal_size_min 0.20
_refine_diff_density_max 1.468
_refine_diff_density_min -1.062
_refine_diff_density_rms 0.194
_refine_ls_extinction_method none
_refine_ls_goodness_of_fit_ref 0.979
_refine_ls_hydrogen_treatment constr
_refine_ls_matrix_type full
_refine_ls_number_parameters 956
_refine_ls_number_reflns 24445
_refine_ls_number_restraints 51
_refine_ls_restrained_S_all 0.982
_refine_ls_R_factor_all 0.0962
_refine_ls_R_factor_gt 0.0650
_refine_ls_shift/su_max 0.001
_refine_ls_shift/su_mean 0.000
_refine_ls_structure_factor_coef Fsqd
_refine_ls_weighting_details 'calc w=1/[\s^2^(Fo^2^)+(0.1145P)^2^+0.0000P] where P=(Fo^2^+2Fc^2^)/3'
_refine_ls_weighting_scheme calc
_refine_ls_wR_factor_gt 0.1710
_refine_ls_wR_factor_ref 0.1892
_reflns_number_gt 16039
_reflns_number_total 24445
_reflns_threshold_expression >2sigma(I)
_cod_data_source_file b501360g.txt
_cod_data_source_block 3
_cod_original_cell_volume 5417.0(3)
_cod_database_code 7008314

loop_
_symmetry_equiv_pos_as_xyz
'x, y, z'
'-x, -y, -z'

loop_
_atom_site_label
_atom_site_type_symbol
_atom_site_fract_x
_atom_site_fract_y
_atom_site_fract_z
_atom_site_U_iso_or_equiv
_atom_site_adp_type
_atom_site_occupancy
_atom_site_symmetry_multiplicity
_atom_site_calc_flag
_atom_site_refinement_flags
_atom_site_disorder_assembly
_atom_site_disorder_group
Ag1 Ag -0.29752(3) 0.55982(3) 0.169150(17) 0.04801(11) Uani 1 1 d . A .
Ag2 Ag -0.08465(3) 0.70650(3) 0.23847(2) 0.05401(12) Uani 1 1 d . A .
Ag3 Ag -0.17368(3) 0.80384(3) 0.329060(17) 0.04874(11) Uani 1 1 d . A .
Ag4 Ag -0.38727(3) 0.59063(3) 0.288753(18) 0.05036(11) Uani 1 1 d . A .
S1 S -0.22042(11) 0.69446(9) 0.14798(6) 0.0477(3) Uani 1 1 d . A .
S2 S -0.34238(10) 0.74570(9) 0.26327(5) 0.0458(3) Uani 1 1 d . A .
P1 P -0.29656(11) 0.76524(9) 0.18775(6) 0.0434(3) Uani 1 1 d . . .
S3 S -0.10472(10) 0.54354(8) 0.19438(5) 0.0451(3) Uani 1 1 d . A .
S4 S -0.18410(11) 0.62639(9) 0.31173(6) 0.0480(3) Uani 1 1 d . A .
P2 P -0.13438(10) 0.53835(8) 0.27390(5) 0.0420(3) Uani 1 1 d . . .
S5 S -0.20250(15) 0.78918(12) 0.42988(6) 0.0648(4) Uani 1 1 d . A .
S6 S -0.45674(12) 0.66714(10) 0.37047(6) 0.0505(3) Uani 1 1 d . A .
P3 P -0.34154(13) 0.70688(10) 0.43588(6) 0.0514(3) Uani 1 1 d . . .
P4 P -0.44346(10) 0.43964(8) 0.13524(5) 0.0432(3) Uani 1 1 d . . .
P5 P -0.54066(11) 0.47642(10) 0.24466(6) 0.0489(3) Uani 1 1 d . . .
P6 P 0.08203(11) 0.81141(9) 0.23849(6) 0.0479(3) Uani 1 1 d . . .
P7 P 0.00949(11) 0.89590(9) 0.33857(6) 0.0482(3) Uani 1 1 d . . .
C1 C -0.4171(3) 0.7593(3) 0.14387(13) 0.0465(12) Uani 1 1 d G A .
C2 C -0.4966(3) 0.7852(3) 0.16826(11) 0.071(2) Uani 1 1 d G . .
H2A H -0.4904 0.8016 0.2078 0.085 Uiso 1 1 calc R A .
C3 C -0.5850(3) 0.7870(3) 0.13485(16) 0.078(2) Uani 1 1 d G A .
H3A H -0.6393 0.8047 0.1515 0.093 Uiso 1 1 calc R . .
C4 C -0.5941(3) 0.7629(3) 0.07706(16) 0.0681(18) Uani 1 1 d G . .
H4A H -0.6546 0.7641 0.0542 0.082 Uiso 1 1 calc R A .
C5 C -0.5146(4) 0.7370(3) 0.05266(11) 0.0678(18) Uani 1 1 d G A .
H5A H -0.5208 0.7206 0.0132 0.081 Uiso 1 1 calc R . .
C6 C -0.4261(3) 0.7352(3) 0.08607(14) 0.0575(15) Uani 1 1 d G . .
H6A H -0.3718 0.7175 0.0694 0.069 Uiso 1 1 calc R A .
C7 C -0.2075(3) 0.86510(18) 0.19249(17) 0.0535(14) Uani 1 1 d G A 1
C8 C -0.2139(4) 0.9237(3) 0.23501(17) 0.0675(18) Uani 1 1 d G A 1
H8 H -0.2636 0.9112 0.2620 0.081 Uiso 1 1 calc R A 1
C9 C -0.1475(5) 1.0005(2) 0.2381(2) 0.089(3) Uani 1 1 d G A 1
H9 H -0.1519 1.0406 0.2671 0.106 Uiso 1 1 calc R A 1
C10 C -0.0748(4) 1.0188(2) 0.1986(3) 0.094(3) Uani 1 1 d G A 1
H10 H -0.0294 1.0713 0.2007 0.112 Uiso 1 1 calc R A 1
C11 C -0.0684(3) 0.9602(3) 0.1561(2) 0.089(3) Uani 1 1 d G A 1
H11 H -0.0186 0.9727 0.1291 0.107 Uiso 1 1 calc R A 1
C12 C -0.1347(3) 0.8834(3) 0.15304(17) 0.0681(19) Uani 1 1 d G A 1
H12 H -0.1303 0.8433 0.1240 0.082 Uiso 1 1 calc R A 1
C13 C -0.0111(2) 0.5433(2) 0.31496(13) 0.0434(11) Uani 1 1 d G B 1
C14 C 0.0621(3) 0.5117(3) 0.28906(12) 0.0577(15) Uani 1 1 d G B 1
H14A H 0.0489 0.4901 0.2501 0.069 Uiso 1 1 calc R B 1
C15 C 0.1544(3) 0.5116(3) 0.32019(16) 0.0672(18) Uani 1 1 d G B 1
H15A H 0.2043 0.4900 0.3025 0.081 Uiso 1 1 calc R B 1
C16 C 0.1736(3) 0.5432(3) 0.37722(16) 0.0612(16) Uani 1 1 d G B 1
H16A H 0.2367 0.5432 0.3985 0.073 Uiso 1 1 calc R B 1
C17 C 0.1004(3) 0.5748(3) 0.40312(12) 0.0595(15) Uani 1 1 d G B 1
H17A H 0.1136 0.5964 0.4421 0.071 Uiso 1 1 calc R B 1
C18 C 0.0081(3) 0.5748(2) 0.37199(14) 0.0567(14) Uani 1 1 d G B 1
H18A H -0.0418 0.5964 0.3897 0.068 Uiso 1 1 calc R B 1
C19 C -0.2338(3) 0.44497(18) 0.27848(14) 0.0463(12) Uani 1 1 d G B 1
C20 C -0.2451(3) 0.3787(2) 0.23843(13) 0.0558(14) Uani 1 1 d G B 1
H20A H -0.2023 0.3824 0.2079 0.067 Uiso 1 1 calc R B 1
C21 C -0.3191(3) 0.30702(18) 0.24305(15) 0.0657(18) Uani 1 1 d G B 1
H21A H -0.3268 0.2617 0.2157 0.079 Uiso 1 1 calc R B 1
C22 C -0.3817(3) 0.3016(2) 0.28771(18) 0.0677(19) Uani 1 1 d G B 1
H22A H -0.4322 0.2527 0.2909 0.081 Uiso 1 1 calc R B 1
C23 C -0.3703(3) 0.3679(3) 0.32777(15) 0.0658(18) Uani 1 1 d G B 1
H23A H -0.4131 0.3642 0.3583 0.079 Uiso 1 1 calc R B 1
C24 C -0.2964(3) 0.4396(2) 0.32315(13) 0.0549(14) Uani 1 1 d G B 1
H24A H -0.2886 0.4849 0.3505 0.066 Uiso 1 1 calc R B 1
C25 C -0.3107(3) 0.6221(2) 0.45511(17) 0.0603(17) Uani 1 1 d G C 1
C26 C -0.3953(3) 0.5522(3) 0.45147(18) 0.0630(17) Uani 1 1 d G C 1
H26A H -0.4677 0.5493 0.4408 0.076 Uiso 1 1 calc R C 1
C27 C -0.3738(4) 0.4865(2) 0.46346(19) 0.078(2) Uani 1 1 d G C 1
H27A H -0.4316 0.4387 0.4610 0.094 Uiso 1 1 calc R C 1
C28 C -0.2678(4) 0.4908(3) 0.4791(2) 0.083(3) Uani 1 1 d G C 1
H28A H -0.2531 0.4459 0.4873 0.100 Uiso 1 1 calc R C 1
C29 C -0.1833(3) 0.5608(3) 0.4827(2) 0.082(3) Uani 1 1 d G C 1
H29A H -0.1108 0.5637 0.4934 0.099 Uiso 1 1 calc R C 1
C30 C -0.2047(3) 0.6264(3) 0.47074(18) 0.0699(19) Uani 1 1 d G C 1
H30A H -0.1470 0.6742 0.4732 0.084 Uiso 1 1 calc R C 1
C31 C -0.4022(3) 0.7436(3) 0.49611(14) 0.0577(15) Uani 1 1 d G C 1
C32 C -0.3382(3) 0.8036(3) 0.53849(17) 0.0665(17) Uani 1 1 d G C 1
H32A H -0.2627 0.8262 0.5361 0.080 Uiso 1 1 calc R C 1
C33 C -0.3846(4) 0.8304(3) 0.58441(15) 0.077(2) Uani 1 1 d G C 1
H33A H -0.3408 0.8713 0.6134 0.092 Uiso 1 1 calc R C 1
C34 C -0.4950(4) 0.7972(3) 0.58796(16) 0.083(2) Uani 1 1 d G C 1
H34A H -0.5267 0.8155 0.6193 0.100 Uiso 1 1 calc R C 1
C35 C -0.5590(3) 0.7373(3) 0.5456(2) 0.074(2) Uani 1 1 d G C 1
H35A H -0.6345 0.7146 0.5480 0.089 Uiso 1 1 calc R C 1
C36 C -0.5126(3) 0.7105(2) 0.49966(16) 0.0665(17) Uani 1 1 d G C 1
H36A H -0.5564 0.6695 0.4707 0.080 Uiso 1 1 calc R C 1
C37 C -0.5458(3) 0.4437(2) 0.08267(14) 0.0486(13) Uani 1 1 d G D 1
C38 C -0.5444(3) 0.51683(18) 0.07338(16) 0.0586(16) Uani 1 1 d G D 1
H38A H -0.4911 0.5628 0.0939 0.070 Uiso 1 1 calc R D 1
C39 C -0.6210(4) 0.5227(2) 0.03399(19) 0.075(2) Uani 1 1 d G D 1
H39A H -0.6201 0.5726 0.0276 0.089 Uiso 1 1 calc R D 1
C40 C -0.6991(3) 0.4554(3) 0.00390(17) 0.072(2) Uani 1 1 d G D 1
H40A H -0.7514 0.4594 -0.0230 0.086 Uiso 1 1 calc R D 1
C41 C -0.7005(3) 0.3823(2) 0.01320(17) 0.0652(17) Uani 1 1 d G D 1
H41A H -0.7538 0.3363 -0.0074 0.078 Uiso 1 1 calc R D 1
C42 C -0.6238(3) 0.37647(18) 0.05258(17) 0.0562(14) Uani 1 1 d G D 1
H42A H -0.6248 0.3265 0.0589 0.067 Uiso 1 1 calc R D 1
C43 C -0.4011(3) 0.35620(19) 0.10636(15) 0.0478(12) Uani 1 1 d G D 1
C44 C -0.3009(3) 0.37146(18) 0.08538(16) 0.0503(13) Uani 1 1 d G D 1
H44A H -0.2586 0.4237 0.0841 0.060 Uiso 1 1 calc R D 1
C45 C -0.2625(3) 0.3103(3) 0.06627(17) 0.0655(17) Uani 1 1 d G D 1
H45A H -0.1941 0.3207 0.0519 0.079 Uiso 1 1 calc R D 1
C46 C -0.3244(4) 0.2338(2) 0.06816(18) 0.0714(19) Uani 1 1 d G D 1
H46A H -0.2981 0.1920 0.0551 0.086 Uiso 1 1 calc R D 1
C47 C -0.4245(4) 0.21853(17) 0.08914(17) 0.070(2) Uani 1 1 d G D 1
H47A H -0.4668 0.1663 0.0904 0.084 Uiso 1 1 calc R D 1
C48 C -0.4629(3) 0.2797(2) 0.10824(16) 0.0582(15) Uani 1 1 d G D 1
H48A H -0.5314 0.2693 0.1226 0.070 Uiso 1 1 calc R D 1
C49 C -0.5197(4) 0.4018(4) 0.1912(2) 0.0495(13) Uani 1 1 d . D 1
H49A H -0.5915 0.3646 0.1742 0.059 Uiso 1 1 calc R D 1
H49B H -0.4807 0.3723 0.2095 0.059 Uiso 1 1 calc R D 1
C50 C -0.6454(3) 0.5063(3) 0.21119(19) 0.0583(16) Uani 1 1 d G D 1
C51 C -0.7382(3) 0.4512(3) 0.1807(2) 0.078(2) Uani 1 1 d G D 1
H51A H -0.7475 0.3970 0.1766 0.094 Uiso 1 1 calc R D 1
C52 C -0.8175(3) 0.4754(3) 0.1562(2) 0.098(3) Uani 1 1 d G D 1
H52A H -0.8809 0.4377 0.1353 0.118 Uiso 1 1 calc R D 1
C53 C -0.8038(4) 0.5547(4) 0.1622(3) 0.113(4) Uani 1 1 d G D 1
H53A H -0.8580 0.5712 0.1455 0.136 Uiso 1 1 calc R D 1
C54 C -0.7110(4) 0.6098(3) 0.1927(3) 0.096(3) Uani 1 1 d G D 1
H54A H -0.7017 0.6640 0.1968 0.115 Uiso 1 1 calc R D 1
C55 C -0.6318(3) 0.5856(3) 0.2172(2) 0.075(2) Uani 1 1 d G D 1
H55A H -0.5683 0.6233 0.2381 0.090 Uiso 1 1 calc R D 1
C56 C -0.6091(3) 0.4149(2) 0.29388(14) 0.0541(15) Uani 1 1 d G D 1
C57 C -0.6455(4) 0.3336(2) 0.28153(14) 0.073(2) Uani 1 1 d G D 1
H57A H -0.6389 0.3070 0.2456 0.088 Uiso 1 1 calc R D 1
C58 C -0.6915(4) 0.2913(2) 0.32169(19) 0.077(2) Uani 1 1 d G D 1
H58A H -0.7164 0.2357 0.3132 0.093 Uiso 1 1 calc R D 1
C59 C -0.7012(4) 0.3303(3) 0.37419(17) 0.073(2) Uani 1 1 d G D 1
H59A H -0.7327 0.3014 0.4016 0.088 Uiso 1 1 calc R D 1
C60 C -0.6649(4) 0.4116(3) 0.38654(13) 0.0697(19) Uani 1 1 d G D 1
H60A H -0.6715 0.4382 0.4224 0.084 Uiso 1 1 calc R D 1
C61 C -0.6188(4) 0.4539(2) 0.34639(16) 0.0611(16) Uani 1 1 d G D 1
H61A H -0.5940 0.5095 0.3548 0.073 Uiso 1 1 calc R D 1
C62 C 0.1133(4) 0.8270(2) 0.16818(14) 0.0530(13) Uani 1 1 d G E 1
C63 C 0.1632(4) 0.9009(2) 0.15634(17) 0.0678(18) Uani 1 1 d G E 1
H63A H 0.1810 0.9459 0.1853 0.081 Uiso 1 1 calc R E 1
C64 C 0.1870(4) 0.9089(3) 0.1021(2) 0.082(2) Uani 1 1 d G E 1
H64A H 0.2211 0.9594 0.0940 0.099 Uiso 1 1 calc R E 1
C65 C 0.1609(5) 0.8431(4) 0.05979(14) 0.085(2) Uani 1 1 d G E 1
H65A H 0.1772 0.8486 0.0227 0.102 Uiso 1 1 calc R E 1
C66 C 0.1110(5) 0.7692(3) 0.07163(17) 0.098(3) Uani 1 1 d G E 1
H66A H 0.0932 0.7243 0.0427 0.117 Uiso 1 1 calc R E 1
C67 C 0.0873(4) 0.7612(2) 0.12582(19) 0.074(2) Uani 1 1 d G E 1
H67A H 0.0532 0.7108 0.1339 0.089 Uiso 1 1 calc R E 1
C68 C 0.2071(2) 0.8039(2) 0.27009(18) 0.0484(12) Uani 1 1 d G E 1
C69 C 0.2029(3) 0.7403(2) 0.2951(2) 0.0645(17) Uani 1 1 d G E 1
H69A H 0.1352 0.7010 0.2956 0.077 Uiso 1 1 calc R E 1
C70 C 0.2978(3) 0.7342(2) 0.3195(2) 0.077(2) Uani 1 1 d G E 1
H70A H 0.2950 0.6907 0.3366 0.093 Uiso 1 1 calc R E 1
C71 C 0.3968(3) 0.7917(3) 0.3188(2) 0.0657(17) Uani 1 1 d G E 1
H71A H 0.4617 0.7875 0.3355 0.079 Uiso 1 1 calc R E 1
C72 C 0.4010(2) 0.8553(2) 0.2938(2) 0.0635(17) Uani 1 1 d G E 1
H72A H 0.4687 0.8946 0.2933 0.076 Uiso 1 1 calc R E 1
C73 C 0.3061(3) 0.8614(2) 0.26941(19) 0.0603(16) Uani 1 1 d G E 1
H73A H 0.3089 0.9049 0.2523 0.072 Uiso 1 1 calc R E 1
C74 C 0.0780(4) 0.9066(3) 0.2747(2) 0.0463(12) Uani 1 1 d . E 1
H74A H 0.0388 0.9284 0.2493 0.056 Uiso 1 1 calc R E 1
H74B H 0.1530 0.9435 0.2847 0.056 Uiso 1 1 calc R E 1
C75 C 0.1048(3) 0.8736(2) 0.38577(17) 0.0524(13) Uani 1 1 d G E 1
C76 C 0.0708(3) 0.8041(2) 0.4060(2) 0.0620(16) Uani 1 1 d G E 1
H76 H -0.0011 0.7689 0.3953 0.074 Uiso 1 1 calc R E 1
C77 C 0.1419(4) 0.7861(2) 0.4417(2) 0.078(2) Uani 1 1 d G E 1
H77 H 0.1187 0.7387 0.4555 0.094 Uiso 1 1 calc R E 1
C78 C 0.2471(4) 0.8376(3) 0.4573(2) 0.082(2) Uani 1 1 d G E 1
H78 H 0.2957 0.8253 0.4818 0.099 Uiso 1 1 calc R E 1
C79 C 0.2811(3) 0.9071(3) 0.4371(2) 0.096(3) Uani 1 1 d G E 1
H79 H 0.3529 0.9423 0.4478 0.115 Uiso 1 1 calc R E 1
C80 C 0.2100(3) 0.9251(3) 0.4014(2) 0.077(2) Uani 1 1 d G E 1
H80 H 0.2332 0.9726 0.3876 0.093 Uiso 1 1 calc R E 1
C81 C 0.0188(3) 0.9960(2) 0.37038(16) 0.0556(14) Uani 1 1 d G E 1
C82 C -0.0242(4) 1.0052(2) 0.42119(16) 0.0641(16) Uani 1 1 d G E 1
H82A H -0.0563 0.9609 0.4375 0.077 Uiso 1 1 calc R E 1
C83 C -0.0200(4) 1.0792(3) 0.44810(15) 0.074(2) Uani 1 1 d G E 1
H83A H -0.0494 1.0854 0.4828 0.089 Uiso 1 1 calc R E 1
C84 C 0.0270(4) 1.1440(2) 0.4242(2) 0.079(2) Uani 1 1 d G E 1
H84A H 0.0299 1.1946 0.4426 0.095 Uiso 1 1 calc R E 1
C85 C 0.0700(4) 1.1348(2) 0.3734(2) 0.075(2) Uani 1 1 d G E 1
H85A H 0.1022 1.1791 0.3570 0.091 Uiso 1 1 calc R E 1
C86 C 0.0659(4) 1.0608(3) 0.34647(15) 0.0653(16) Uani 1 1 d G E 1
H86A H 0.0953 1.0546 0.3117 0.078 Uiso 1 1 calc R E 1
O1A O 0.3355(15) 1.1320(10) 0.1932(8) 0.143(6) Uiso 0.50 1 d PD F 1
O2A O 0.2958(10) 1.0754(7) 0.2595(5) 0.087(3) Uiso 0.50 1 d PD F 1
C111 C 0.3537(12) 1.0903(8) 0.2257(6) 0.072(4) Uiso 0.50 1 d PD F 1
C121 C 0.4630(11) 1.0718(7) 0.2266(5) 0.068(3) Uiso 0.50 1 d PD F 1
F1A F 0.4963(11) 1.0765(7) 0.2785(5) 0.122(4) Uiso 0.50 1 d PD F 1
F2A F 0.4494(9) 1.0007(5) 0.2043(4) 0.098(3) Uiso 0.50 1 d PD F 1
F3A F 0.5395(9) 1.1215(6) 0.2082(4) 0.101(3) Uiso 0.50 1 d PD F 1
O1B O 0.1615(14) 1.1727(10) 0.2027(7) 0.058(4) Uiso 0.25 1 d PD G 2
O2B O 0.2329(11) 1.2645(8) 0.1521(6) 0.038(3) Uiso 0.25 1 d PD G 2
C112 C 0.162(2) 1.2266(15) 0.1779(10) 0.072(7) Uiso 0.25 1 d PD G 2
C122 C 0.053(2) 1.2501(15) 0.1785(11) 0.090(10) Uiso 0.25 1 d PD G 2
F1B F 0.047(2) 1.2947(13) 0.1442(10) 0.121(8) Uiso 0.25 1 d PD G 2
F2B F -0.025(2) 1.1897(12) 0.1647(10) 0.118(7) Uiso 0.25 1 d PD G 2
F3B F 0.059(4) 1.288(2) 0.2273(10) 0.205(18) Uiso 0.25 1 d PD G 2
O1C O 0.1912(16) 1.1040(12) 0.1226(9) 0.071(5) Uiso 0.25 1 d PD H 3
O2C O 0.2639(11) 1.2352(8) 0.1352(6) 0.039(3) Uiso 0.25 1 d PD H 3
C113 C 0.1988(15) 1.1704(13) 0.1112(8) 0.047(4) Uiso 0.25 1 d PD H 3
C123 C 0.1118(19) 1.1687(12) 0.0601(10) 0.075(8) Uiso 0.25 1 d PD H 3
F1C F 0.1531(18) 1.1668(12) 0.0138(9) 0.113(7) Uiso 0.25 1 d PD H 3
F2C F 0.0886(14) 1.2315(9) 0.0684(7) 0.081(5) Uiso 0.25 1 d PD H 3
F3C F 0.0291(19) 1.1115(11) 0.0594(11) 0.127(8) Uiso 0.25 1 d PD H 3
O201 O -0.0478(18) 1.1942(13) 0.2558(9) 0.160(7) Uiso 0.50 1 d PD I 4
C201 C 0.036(2) 1.2448(16) 0.2350(12) 0.126(8) Uiso 0.50 1 d PD I 4
H201 H 0.0724 1.2146 0.2104 0.152 Uiso 0.50 1 calc PR I 4
H202 H 0.0897 1.2787 0.2664 0.152 Uiso 0.50 1 calc PR I 4
C202 C -0.005(2) 1.2948(17) 0.2022(15) 0.169(12) Uiso 0.50 1 d PD I 4
H203 H 0.0412 1.3128 0.1728 0.203 Uiso 0.50 1 calc PR I 4
H204 H -0.0175 1.3397 0.2263 0.203 Uiso 0.50 1 calc PR I 4
C203 C -0.111(2) 1.2279(17) 0.1786(12) 0.140(9) Uiso 0.50 1 d PD I 4
H205 H -0.1645 1.2482 0.1618 0.168 Uiso 0.50 1 calc PR I 4
H206 H -0.0966 1.1886 0.1497 0.168 Uiso 0.50 1 calc PR I 4
C204 C -0.150(2) 1.193(2) 0.2273(12) 0.157(11) Uiso 0.50 1 d PD I 4
H207 H -0.1852 1.2259 0.2511 0.188 Uiso 0.50 1 calc PR I 4
H208 H -0.2021 1.1396 0.2156 0.188 Uiso 0.50 1 calc PR I 4
O301 O -0.1219(12) 1.2593(9) 0.3563(7) 0.223(6) Uiso 1 1 d D . .
C301 C -0.0465(11) 1.3421(8) 0.3738(6) 0.137(4) Uiso 1 1 d D . .
H301 H -0.0367 1.3680 0.3408 0.164 Uiso 1 1 calc R . .
H302 H 0.0255 1.3421 0.3888 0.164 Uiso 1 1 calc R . .
C302 C -0.0926(9) 1.3867(6) 0.4181(5) 0.103(3) Uiso 1 1 d D . .
H303 H -0.0342 1.4284 0.4436 0.123 Uiso 1 1 calc R . .
H304 H -0.1421 1.4101 0.4010 0.123 Uiso 1 1 calc R . .
C303 C -0.1492(7) 1.3277(5) 0.4462(4) 0.085(2) Uiso 1 1 d D . .
H305 H -0.2159 1.3373 0.4583 0.101 Uiso 1 1 calc R . .
H306 H -0.1032 1.3280 0.4800 0.101 Uiso 1 1 calc R . .
C304 C -0.1778(12) 1.2519(8) 0.4086(6) 0.136(4) Uiso 1 1 d D . .
H307 H -0.2574 1.2309 0.3984 0.164 Uiso 1 1 calc R . .
H308 H -0.1563 1.2146 0.4279 0.164 Uiso 1 1 calc R . .
O401 O 0.4387(10) 1.0329(7) 0.5568(5) 0.171(4) Uiso 1 1 d D . .
C401 C 0.3588(13) 1.0696(10) 0.5730(7) 0.156(5) Uiso 1 1 d D . .
H401 H 0.3910 1.1268 0.5755 0.187 Uiso 1 1 calc R . .
H402 H 0.2961 1.0501 0.5437 0.187 Uiso 1 1 calc R . .
C402 C 0.3213(10) 1.0546(7) 0.6257(5) 0.111(3) Uiso 1 1 d D . .
H403 H 0.2451 1.0533 0.6272 0.134 Uiso 1 1 calc R . .
H404 H 0.3678 1.0938 0.6575 0.134 Uiso 1 1 calc R . .
C403 C 0.3316(13) 0.9757(9) 0.6252(7) 0.164(6) Uiso 1 1 d D . .
H405 H 0.2640 0.9336 0.6076 0.197 Uiso 1 1 calc R . .
H406 H 0.3491 0.9684 0.6635 0.197 Uiso 1 1 calc R . .
C404 C 0.4291(9) 0.9772(7) 0.5884(5) 0.107(3) Uiso 1 1 d D . .
H407 H 0.4973 0.9893 0.6131 0.129 Uiso 1 1 calc R . .
H408 H 0.4146 0.9255 0.5640 0.129 Uiso 1 1 calc R . .
O501 O 0.726(2) 1.0650(15) 0.0459(10) 0.154(11) Uiso 0.50 1 d PD J 7
C501 C 0.676(3) 1.0467(13) 0.0962(11) 0.133(9) Uiso 0.50 1 d PD J 7
H50A H 0.7306 1.0737 0.1291 0.160 Uiso 0.50 1 calc PR J 7
H50B H 0.6155 1.0679 0.0995 0.160 Uiso 0.50 1 calc PR J 7
O511 O 0.6972(12) 1.0493(8) 0.0373(5) 0.072(3) Uiso 0.50 1 d PD J 8
C511 C 0.7291(18) 1.0341(12) 0.0905(9) 0.102(6) Uiso 0.50 1 d PD J 8
H51B H 0.7383 1.0795 0.1209 0.123 Uiso 0.50 1 calc PR J 8
H51C H 0.7977 1.0219 0.0899 0.123 Uiso 0.50 1 calc PR J 8
C502 C 0.6359(11) 0.9645(7) 0.0978(6) 0.122(4) Uiso 1 1 d D . .
H50C H 0.5565 0.9464 0.0996 0.147 Uiso 1 1 calc R J 7
H50D H 0.6724 0.9525 0.1302 0.147 Uiso 1 1 calc R J 7
C503 C 0.665(2) 0.9282(14) 0.0430(10) 0.135(9) Uiso 0.50 1 d PD J 7
H50E H 0.7153 0.8994 0.0499 0.162 Uiso 0.50 1 calc PR J 7
H50F H 0.5986 0.8913 0.0198 0.162 Uiso 0.50 1 calc PR J 7
C504 C 0.717(2) 0.9943(14) 0.0141(11) 0.131(8) Uiso 0.50 1 d PD J 7
H50G H 0.7907 0.9935 0.0061 0.158 Uiso 0.50 1 calc PR J 7
H50H H 0.6740 0.9873 -0.0222 0.158 Uiso 0.50 1 calc PR J 7
C513 C 0.545(2) 0.9706(18) 0.0622(11) 0.146(10) Uiso 0.50 1 d PD J 8
H51D H 0.5079 1.0039 0.0836 0.175 Uiso 0.50 1 calc PR J 8
H51E H 0.4909 0.9183 0.0475 0.175 Uiso 0.50 1 calc PR J 8
C514 C 0.5977(16) 1.0072(14) 0.0155(9) 0.113(7) Uiso 0.50 1 d PD J 8
H51F H 0.5983 0.9665 -0.0166 0.135 Uiso 0.50 1 calc PR J 8
H51G H 0.5587 1.0407 0.0025 0.135 Uiso 0.50 1 calc PR J 8
O601 O -0.989(3) 0.5237(17) -0.0360(12) 0.218(11) Uiso 0.50 1 d PD . .
C601 C -1.078(2) 0.4534(15) -0.0268(11) 0.229(10) Uiso 1 1 d D . .
C602 C -1.105(3) 0.4656(17) 0.0282(13) 0.149(10) Uiso 0.50 1 d PD . .
C603 C -1.024(2) 0.5454(17) 0.0486(13) 0.150(10) Uiso 0.50 1 d PD . .

loop_
_atom_site_aniso_label
_atom_site_aniso_U_11
_atom_site_aniso_U_22
_atom_site_aniso_U_33
_atom_site_aniso_U_23
_atom_site_aniso_U_13
_atom_site_aniso_U_12
Ag1 0.04172(19) 0.0557(2) 0.0439(2) 0.00964(17) 0.00425(16) 0.01218(17)
Ag2 0.0445(2) 0.0644(3) 0.0535(2) 0.0111(2) 0.00675(18) 0.01811(19)
Ag3 0.0435(2) 0.0682(3) 0.03663(19) 0.00756(17) 0.00330(15) 0.02274(19)
Ag4 0.0468(2) 0.0698(3) 0.0418(2) 0.01111(19) 0.00902(16) 0.0284(2)
S1 0.0477(6) 0.0594(8) 0.0423(6) 0.0167(6) 0.0102(5) 0.0218(6)
S2 0.0425(6) 0.0672(8) 0.0340(6) 0.0160(6) 0.0040(5) 0.0236(6)
P1 0.0421(6) 0.0574(8) 0.0352(6) 0.0146(6) 0.0039(5) 0.0199(6)
S3 0.0428(6) 0.0612(8) 0.0348(6) 0.0112(5) 0.0080(5) 0.0206(6)
S4 0.0466(6) 0.0652(8) 0.0427(7) 0.0111(6) 0.0076(5) 0.0321(6)
P2 0.0375(6) 0.0583(8) 0.0349(6) 0.0096(5) 0.0052(5) 0.0219(6)
S5 0.0689(9) 0.0894(12) 0.0359(7) 0.0065(7) 0.0100(7) 0.0276(9)
S6 0.0553(7) 0.0764(9) 0.0376(6) 0.0191(6) 0.0121(6) 0.0413(7)
P3 0.0592(8) 0.0781(10) 0.0333(6) 0.0155(6) 0.0136(6) 0.0414(8)
P4 0.0381(6) 0.0561(7) 0.0341(6) 0.0126(5) 0.0034(5) 0.0118(6)
P5 0.0386(6) 0.0772(10) 0.0399(7) 0.0222(7) 0.0110(5) 0.0252(7)
P6 0.0411(6) 0.0616(8) 0.0436(7) 0.0078(6) 0.0068(5) 0.0214(6)
P7 0.0437(7) 0.0640(8) 0.0385(7) 0.0056(6) 0.0011(5) 0.0222(6)
C1 0.046(3) 0.065(3) 0.035(2) 0.018(2) 0.005(2) 0.024(2)
C2 0.055(3) 0.132(6) 0.041(3) 0.024(4) 0.006(3) 0.049(4)
C3 0.061(4) 0.143(7) 0.047(3) 0.027(4) 0.008(3) 0.054(4)
C4 0.061(4) 0.089(5) 0.057(4) 0.016(3) -0.012(3) 0.030(4)
C5 0.087(5) 0.076(4) 0.043(3) 0.006(3) -0.014(3) 0.036(4)
C6 0.070(4) 0.071(4) 0.040(3) 0.005(3) -0.001(3) 0.038(3)
C7 0.052(3) 0.062(3) 0.051(3) 0.019(3) -0.007(2) 0.022(3)
C8 0.073(4) 0.062(4) 0.070(4) 0.012(3) -0.006(3) 0.028(3)
C9 0.101(6) 0.050(4) 0.104(6) 0.005(4) -0.028(5) 0.019(4)
C10 0.079(5) 0.066(5) 0.130(8) 0.045(5) -0.020(5) 0.008(4)
C11 0.066(4) 0.081(5) 0.125(8) 0.056(5) -0.007(5) 0.015(4)
C12 0.052(3) 0.074(4) 0.084(5) 0.042(4) 0.005(3) 0.015(3)
C13 0.039(2) 0.054(3) 0.042(3) 0.009(2) 0.003(2) 0.022(2)
C14 0.050(3) 0.085(4) 0.049(3) 0.009(3) 0.010(3) 0.039(3)
C15 0.053(3) 0.099(5) 0.065(4) 0.014(4) 0.010(3) 0.047(4)
C16 0.047(3) 0.082(4) 0.061(4) 0.016(3) -0.001(3) 0.030(3)
C17 0.064(3) 0.072(4) 0.048(3) 0.005(3) -0.008(3) 0.035(3)
C18 0.059(3) 0.073(4) 0.047(3) 0.004(3) -0.001(3) 0.038(3)
C19 0.039(2) 0.069(3) 0.035(2) 0.017(2) 0.0021(19) 0.021(2)
C20 0.056(3) 0.069(4) 0.039(3) 0.008(3) 0.006(2) 0.017(3)
C21 0.070(4) 0.066(4) 0.049(3) 0.016(3) -0.008(3) 0.004(3)
C22 0.057(3) 0.083(5) 0.059(4) 0.033(4) 0.001(3) 0.008(3)
C23 0.056(3) 0.091(5) 0.057(4) 0.036(4) 0.012(3) 0.022(3)
C24 0.051(3) 0.079(4) 0.044(3) 0.026(3) 0.008(2) 0.026(3)
C25 0.069(4) 0.107(5) 0.029(2) 0.020(3) 0.013(2) 0.058(4)
C26 0.072(4) 0.087(5) 0.052(3) 0.035(3) 0.020(3) 0.045(4)
C27 0.108(6) 0.116(6) 0.053(4) 0.047(4) 0.033(4) 0.078(5)
C28 0.115(6) 0.134(7) 0.051(4) 0.044(4) 0.032(4) 0.093(6)
C29 0.088(5) 0.146(8) 0.055(4) 0.035(5) 0.017(4) 0.087(6)
C30 0.076(4) 0.114(6) 0.041(3) 0.014(3) 0.004(3) 0.061(4)
C31 0.077(4) 0.084(4) 0.038(3) 0.024(3) 0.021(3) 0.054(4)
C32 0.080(4) 0.093(5) 0.041(3) 0.010(3) 0.009(3) 0.050(4)
C33 0.108(6) 0.099(6) 0.045(3) 0.012(3) 0.021(4) 0.062(5)
C34 0.127(7) 0.106(6) 0.060(4) 0.034(4) 0.048(5) 0.084(6)
C35 0.086(5) 0.102(6) 0.063(4) 0.032(4) 0.040(4) 0.057(5)
C36 0.080(4) 0.081(4) 0.058(4) 0.024(3) 0.026(3) 0.045(4)
C37 0.044(3) 0.067(3) 0.033(2) 0.013(2) 0.007(2) 0.015(2)
C38 0.058(3) 0.068(4) 0.054(3) 0.030(3) -0.001(3) 0.016(3)
C39 0.073(4) 0.093(5) 0.067(4) 0.033(4) -0.002(3) 0.034(4)
C40 0.061(4) 0.105(6) 0.054(4) 0.029(4) -0.004(3) 0.029(4)
C41 0.048(3) 0.087(5) 0.052(3) 0.007(3) -0.004(3) 0.016(3)
C42 0.048(3) 0.072(4) 0.048(3) 0.012(3) -0.002(2) 0.019(3)
C43 0.049(3) 0.060(3) 0.033(2) 0.009(2) -0.002(2) 0.017(2)
C44 0.053(3) 0.058(3) 0.041(3) 0.008(2) 0.007(2) 0.020(3)
C45 0.068(4) 0.084(5) 0.052(3) 0.012(3) 0.010(3) 0.037(4)
C46 0.104(6) 0.072(4) 0.046(3) 0.009(3) 0.002(4) 0.043(4)
C47 0.101(5) 0.065(4) 0.040(3) 0.012(3) -0.005(3) 0.021(4)
C48 0.068(4) 0.057(3) 0.045(3) 0.015(3) -0.002(3) 0.012(3)
C49 0.041(2) 0.067(3) 0.040(3) 0.018(2) 0.005(2) 0.013(2)
C50 0.044(3) 0.095(5) 0.054(3) 0.036(3) 0.020(2) 0.035(3)
C51 0.045(3) 0.119(6) 0.086(5) 0.050(5) 0.013(3) 0.033(4)
C52 0.051(4) 0.159(9) 0.104(7) 0.072(7) 0.006(4) 0.037(5)
C53 0.061(4) 0.201(12) 0.117(8) 0.092(8) 0.014(5) 0.068(6)
C54 0.084(5) 0.138(8) 0.104(7) 0.061(6) 0.020(5) 0.069(6)
C55 0.062(4) 0.110(6) 0.078(5) 0.043(5) 0.017(3) 0.049(4)
C56 0.039(2) 0.087(4) 0.048(3) 0.033(3) 0.010(2) 0.026(3)
C57 0.076(4) 0.089(5) 0.061(4) 0.031(4) 0.027(3) 0.025(4)
C58 0.081(5) 0.091(5) 0.070(5) 0.036(4) 0.025(4) 0.029(4)
C59 0.070(4) 0.109(6) 0.059(4) 0.047(4) 0.022(3) 0.037(4)
C60 0.076(4) 0.102(5) 0.053(4) 0.036(4) 0.025(3) 0.047(4)
C61 0.062(3) 0.093(5) 0.049(3) 0.038(3) 0.020(3) 0.041(3)
C62 0.045(3) 0.076(4) 0.045(3) 0.015(3) 0.010(2) 0.026(3)
C63 0.081(4) 0.084(5) 0.052(3) 0.027(3) 0.018(3) 0.037(4)
C64 0.096(6) 0.102(6) 0.069(5) 0.040(4) 0.026(4) 0.047(5)
C65 0.090(5) 0.125(7) 0.053(4) 0.026(4) 0.024(4) 0.046(5)
C66 0.101(6) 0.120(7) 0.056(4) -0.008(4) 0.023(4) 0.024(6)
C67 0.080(5) 0.078(5) 0.059(4) 0.005(3) 0.023(4) 0.020(4)
C68 0.046(3) 0.059(3) 0.046(3) 0.009(2) 0.011(2) 0.026(3)
C69 0.059(3) 0.057(3) 0.086(5) 0.012(3) 0.011(3) 0.030(3)
C70 0.067(4) 0.074(4) 0.109(6) 0.030(4) 0.013(4) 0.043(4)
C71 0.060(4) 0.082(4) 0.067(4) 0.009(3) 0.001(3) 0.043(4)
C72 0.043(3) 0.082(4) 0.067(4) 0.022(3) 0.002(3) 0.021(3)
C73 0.044(3) 0.081(4) 0.060(4) 0.027(3) 0.006(3) 0.021(3)
C74 0.040(2) 0.062(3) 0.039(3) 0.006(2) 0.005(2) 0.023(2)
C75 0.051(3) 0.071(4) 0.039(3) 0.003(2) 0.001(2) 0.028(3)
C76 0.067(4) 0.062(4) 0.062(4) 0.004(3) -0.009(3) 0.034(3)
C77 0.098(6) 0.081(5) 0.069(4) 0.004(4) -0.009(4) 0.056(4)
C78 0.081(5) 0.106(6) 0.073(5) 0.012(4) -0.015(4) 0.054(5)
C79 0.056(4) 0.145(8) 0.075(5) 0.017(5) -0.024(4) 0.023(5)
C80 0.051(3) 0.105(6) 0.074(5) 0.030(4) -0.004(3) 0.018(4)
C81 0.050(3) 0.063(3) 0.051(3) 0.004(3) -0.009(3) 0.021(3)
C82 0.065(4) 0.080(4) 0.047(3) 0.003(3) 0.000(3) 0.029(3)
C83 0.087(5) 0.084(5) 0.048(3) -0.008(3) -0.004(3) 0.036(4)
C84 0.085(5) 0.086(5) 0.069(5) -0.019(4) -0.018(4) 0.050(4)
C85 0.075(4) 0.078(5) 0.080(5) 0.012(4) 0.000(4) 0.036(4)
C86 0.065(4) 0.078(4) 0.061(4) 0.005(3) 0.011(3) 0.038(4)

loop_
_atom_type_symbol
_atom_type_description
_atom_type_scat_dispersion_real
_atom_type_scat_dispersion_imag
_atom_type_scat_source
C C 0.0033 0.0016 'International Tables Vol C Tables 4.2.6.8 and 6.1.1.4'
H H 0.0000 0.0000 'International Tables Vol C Tables 4.2.6.8 and 6.1.1.4'
O O 0.0106 0.0060 'International Tables Vol C Tables 4.2.6.8 and 6.1.1.4'
F F 0.0171 0.0103 'International Tables Vol C Tables 4.2.6.8 and 6.1.1.4'
P P 0.1023 0.0942 'International Tables Vol C Tables 4.2.6.8 and 6.1.1.4'
S S 0.1246 0.1234 'International Tables Vol C Tables 4.2.6.8 and 6.1.1.4'
Ag Ag -0.8971 1.1015 'International Tables Vol C Tables 4.2.6.8 and 6.1.1.4'

loop_
_geom_angle_atom_site_label_1
_geom_angle_atom_site_label_2
_geom_angle_atom_site_label_3
_geom_angle
_geom_angle_site_symmetry_1
_geom_angle_site_symmetry_3
_geom_angle_publ_flag
P4 Ag1 S1 140.08(5) . . ?
P4 Ag1 S3 115.10(5) . . ?
S1 Ag1 S3 95.31(4) . . ?
P4 Ag1 Ag4 93.92(4) . . ?
S1 Ag1 Ag4 103.32(4) . . ?
S3 Ag1 Ag4 104.34(3) . . ?
P4 Ag1 Ag2 167.39(3) . . ?
S1 Ag1 Ag2 52.50(3) . . ?
S3 Ag1 Ag2 57.03(3) . . ?
Ag4 Ag1 Ag2 79.707(15) . . ?
P6 Ag2 S4 136.81(5) . . ?
P6 Ag2 S1 109.10(5) . . ?
S4 Ag2 S1 112.09(4) . . ?
P6 Ag2 S3 121.25(5) . . ?
S4 Ag2 S3 74.60(4) . . ?
S1 Ag2 S3 85.94(4) . . ?
P6 Ag2 Ag3 94.20(4) . . ?
S4 Ag2 Ag3 66.47(4) . . ?
S1 Ag2 Ag3 100.19(4) . . ?
S3 Ag2 Ag3 140.04(3) . . ?
P6 Ag2 Ag1 150.28(4) . . ?
S4 Ag2 Ag1 72.14(3) . . ?
S1 Ag2 Ag1 47.67(3) . . ?
S3 Ag2 Ag1 50.10(3) . . ?
Ag3 Ag2 Ag1 107.024(17) . . ?
P7 Ag3 S2 142.21(5) . . ?
P7 Ag3 S5 102.58(5) . . ?
S2 Ag3 S5 113.55(5) . . ?
P7 Ag3 Ag2 83.07(4) . . ?
S2 Ag3 Ag2 82.40(4) . . ?
S5 Ag3 Ag2 129.58(5) . . ?
P5 Ag4 S4 138.32(5) . . ?
P5 Ag4 S6 107.25(5) . . ?
S4 Ag4 S6 107.08(5) . . ?
P5 Ag4 S2 124.80(4) . . ?
S4 Ag4 S2 86.47(4) . . ?
S6 Ag4 S2 75.37(4) . . ?
P5 Ag4 Ag1 82.36(4) . . ?
S4 Ag4 Ag1 75.36(3) . . ?
S6 Ag4 Ag1 156.57(4) . . ?
S2 Ag4 Ag1 81.61(3) . . ?
P1 S1 Ag1 109.69(7) . . ?
P1 S1 Ag2 95.03(6) . . ?
Ag1 S1 Ag2 79.83(4) . . ?
P1 S2 Ag3 105.17(7) . . ?
P1 S2 Ag4 119.53(8) . . ?
Ag3 S2 Ag4 94.37(4) . . ?
C7 P1 C1 104.2(2) . . ?
C7 P1 S2 111.06(16) . . ?
C1 P1 S2 107.39(14) . . ?
C7 P1 S1 106.83(16) . . ?
C1 P1 S1 110.07(15) . . ?
S2 P1 S1 116.60(8) . . ?
P2 S3 Ag1 91.60(6) . . ?
P2 S3 Ag2 78.95(6) . . ?
Ag1 S3 Ag2 72.88(4) . . ?
P2 S4 Ag4 109.50(7) . . ?
P2 S4 Ag2 86.35(6) . . ?
Ag4 S4 Ag2 109.08(5) . . ?
C19 P2 C13 105.61(18) . . ?
C19 P2 S3 111.03(13) . . ?
C13 P2 S3 109.35(14) . . ?
C19 P2 S4 109.31(14) . . ?
C13 P2 S4 107.34(14) . . ?
S3 P2 S4 113.81(8) . . ?
P3 S5 Ag3 112.70(8) . . ?
P3 S6 Ag4 108.80(7) . . ?
C31 P3 C25 104.4(2) . . ?
C31 P3 S5 108.02(17) . . ?
C25 P3 S5 108.75(16) . . ?
C31 P3 S6 107.39(16) . . ?
C25 P3 S6 107.96(17) . . ?
S5 P3 S6 119.32(9) . . ?
C49 P4 C37 105.0(2) . . ?
C49 P4 C43 100.6(2) . . ?
C37 P4 C43 106.21(18) . . ?
C49 P4 Ag1 112.57(19) . . ?
C37 P4 Ag1 115.92(13) . . ?
C43 P4 Ag1 114.98(13) . . ?
C49 P5 C50 104.7(2) . . ?
C49 P5 C56 100.2(2) . . ?
C50 P5 C56 105.71(19) . . ?
C49 P5 Ag4 120.03(18) . . ?
C50 P5 Ag4 110.56(17) . . ?
C56 P5 Ag4 114.25(15) . . ?
C68 P6 C62 103.3(2) . . ?
C68 P6 C74 104.1(2) . . ?
C62 P6 C74 104.2(2) . . ?
C68 P6 Ag2 118.07(13) . . ?
C62 P6 Ag2 113.09(15) . . ?
C74 P6 Ag2 112.67(18) . . ?
C75 P7 C81 103.1(2) . . ?
C75 P7 C74 103.9(2) . . ?
C81 P7 C74 104.4(2) . . ?
C75 P7 Ag3 113.00(14) . . ?
C81 P7 Ag3 113.06(15) . . ?
C74 P7 Ag3 117.85(18) . . ?
C2 C1 C6 120.0 . . ?
C2 C1 P1 119.1(2) . . ?
C6 C1 P1 120.7(2) . . ?
C3 C2 C1 120.0 . . ?
C2 C3 C4 120.0 . . ?
C3 C4 C5 120.0 . . ?
C6 C5 C4 120.0 . . ?
C5 C6 C1 120.0 . . ?
C8 C7 C12 120.0 . . ?
C8 C7 P1 119.8(2) . . ?
C12 C7 P1 120.2(2) . . ?
C7 C8 C9 120.0 . . ?
C10 C9 C8 120.0 . . ?
C11 C10 C9 120.0 . . ?
C10 C11 C12 120.0 . . ?
C11 C12 C7 120.0 . . ?
C14 C13 C18 120.0 . . ?
C14 C13 P2 119.0(2) . . ?
C18 C13 P2 120.9(2) . . ?
C13 C14 C15 120.0 . . ?
C16 C15 C14 120.0 . . ?
C15 C16 C17 120.0 . . ?
C18 C17 C16 120.0 . . ?
C17 C18 C13 120.0 . . ?
C20 C19 C24 120.0 . . ?
C20 C19 P2 120.3(2) . . ?
C24 C19 P2 119.7(2) . . ?
C19 C20 C21 120.0 . . ?
C20 C21 C22 120.0 . . ?
C23 C22 C21 120.0 . . ?
C22 C23 C24 120.0 . . ?
C23 C24 C19 120.0 . . ?
C26 C25 C30 120.0 . . ?
C26 C25 P3 118.8(2) . . ?
C30 C25 P3 121.2(2) . . ?
C27 C26 C25 120.0 . . ?
C26 C27 C28 120.0 . . ?
C27 C28 C29 120.0 . . ?
C30 C29 C28 120.0 . . ?
C29 C30 C25 120.0 . . ?
C32 C31 C36 120.0 . . ?
C32 C31 P3 120.4(3) . . ?
C36 C31 P3 119.6(3) . . ?
C31 C32 C33 120.0 . . ?
C34 C33 C32 120.0 . . ?
C35 C34 C33 120.0 . . ?
C34 C35 C36 120.0 . . ?
C35 C36 C31 120.0 . . ?
C38 C37 C42 120.0 . . ?
C38 C37 P4 118.1(2) . . ?
C42 C37 P4 121.9(2) . . ?
C37 C38 C39 120.0 . . ?
C40 C39 C38 120.0 . . ?
C39 C40 C41 120.0 . . ?
C42 C41 C40 120.0 . . ?
C41 C42 C37 120.0 . . ?
C44 C43 C48 120.0 . . ?
C44 C43 P4 118.1(2) . . ?
C48 C43 P4 121.8(2) . . ?
C43 C44 C45 120.0 . . ?
C44 C45 C46 120.0 . . ?
C47 C46 C45 120.0 . . ?
C46 C47 C48 120.0 . . ?
C47 C48 C43 120.0 . . ?
P5 C49 P4 114.7(3) . . ?
C51 C50 C55 120.0 . . ?
C51 C50 P5 121.1(3) . . ?
C55 C50 P5 118.9(3) . . ?
C52 C51 C50 120.0 . . ?
C51 C52 C53 120.0 . . ?
C52 C53 C54 120.0 . . ?
C55 C54 C53 120.0 . . ?
C54 C55 C50 120.0 . . ?
C57 C56 C61 120.0 . . ?
C57 C56 P5 123.3(2) . . ?
C61 C56 P5 116.7(2) . . ?
C56 C57 C58 120.0 . . ?
C57 C58 C59 120.0 . . ?
C60 C59 C58 120.0 . . ?
C61 C60 C59 120.0 . . ?
C60 C61 C56 120.0 . . ?
C63 C62 C67 120.0 . . ?
C63 C62 P6 122.7(2) . . ?
C67 C62 P6 117.3(2) . . ?
C64 C63 C62 120.0 . . ?
C65 C64 C63 120.0 . . ?
C64 C65 C66 120.0 . . ?
C67 C66 C65 120.0 . . ?
C66 C67 C62 120.0 . . ?
C69 C68 C73 120.0 . . ?
C69 C68 P6 119.5(2) . . ?
C73 C68 P6 120.5(2) . . ?
C68 C69 C70 120.0 . . ?
C71 C70 C69 120.0 . . ?
C72 C71 C70 120.0 . . ?
C71 C72 C73 120.0 . . ?
C72 C73 C68 120.0 . . ?
P6 C74 P7 110.6(3) . . ?
C76 C75 C80 120.0 . . ?
C76 C75 P7 119.2(2) . . ?
C80 C75 P7 120.8(2) . . ?
C77 C76 C75 120.0 . . ?
C76 C77 C78 120.0 . . ?
C77 C78 C79 120.0 . . ?
C80 C79 C78 120.0 . . ?
C79 C80 C75 120.0 . . ?
C82 C81 C86 120.0 . . ?
C82 C81 P7 116.4(3) . . ?
C86 C81 P7 123.6(3) . . ?
C81 C82 C83 120.0 . . ?
C82 C83 C84 120.0 . . ?
C85 C84 C83 120.0 . . ?
C86 C85 C84 120.0 . . ?
C85 C86 C81 120.0 . . ?
O2A C111 O1A 118.0(18) . . ?
O2A C111 C121 121.3(14) . . ?
O1A C111 C121 119.8(16) . . ?
F3A C121 F2A 113.6(13) . . ?
F3A C121 F1A 105.4(11) . . ?
F2A C121 F1A 103.6(11) . . ?
F3A C121 C111 113.7(12) . . ?
F2A C121 C111 112.2(11) . . ?
F1A C121 C111 107.2(12) . . ?
O2B C112 O1B 130(3) . . ?
O2B C112 C122 115(2) . . ?
O1B C112 C122 115(2) . . ?
F2B C122 F3B 117(2) . . ?
F2B C122 F1B 107.3(19) . . ?
F3B C122 F1B 108(2) . . ?
F2B C122 C112 108(2) . . ?
F3B C122 C112 104(3) . . ?
F1B C122 C112 113(2) . . ?
O2C C113 O1C 127(2) . . ?
O2C C113 C123 118.2(17) . . ?
O1C C113 C123 114.8(18) . . ?
F3C C123 F2C 110.2(18) . . ?
F3C C123 F1C 112.9(19) . . ?
F2C C123 F1C 105.7(17) . . ?
F3C C123 C113 108(2) . . ?
F2C C123 C113 109.6(18) . . ?
F1C C123 C113 110.8(19) . . ?
C201 O201 C204 108(2) . . ?
O201 C201 C202 111(2) . . ?
C201 C202 C203 93(2) . . ?
C204 C203 C202 105(2) . . ?
O201 C204 C203 100(2) . . ?
C304 O301 C301 98.8(12) . . ?
O301 C301 C302 110.0(12) . . ?
C303 C302 C301 102.1(9) . . ?
C302 C303 C304 109.2(10) . . ?
C303 C304 O301 110.8(11) . . ?
C404 O401 C401 105.8(12) . . ?
C402 C401 O401 112.7(13) . . ?
C401 C402 C403 100.7(12) . . ?
C402 C403 C404 102.6(11) . . ?
O401 C404 C403 108.3(11) . . ?
C504 O501 C501 105(2) . . ?
C502 C501 O501 115(2) . . ?
C514 O511 C511 114.7(16) . . ?
O511 C511 C502 103.2(14) . . ?
C501 C502 C513 80.4(18) . . ?
C501 C502 C511 31.6(14) . . ?
C513 C502 C511 102.7(15) . . ?
C501 C502 C503 102.1(17) . . ?
C513 C502 C503 83.9(18) . . ?
C511 C502 C503 82.6(15) . . ?
C504 C503 C502 106.4(19) . . ?
O501 C504 C503 112(2) . . ?
C502 C513 C514 104.1(19) . . ?
O511 C514 C513 105.1(18) . . ?
C602 O601 C603 73(2) 2_365 2_365 ?
C602 O601 C601 126(3) 2_365 . ?
C603 O601 C601 61.7(15) 2_365 . ?
C602 O601 C601 56.8(15) 2_365 2_365 ?
C603 O601 C601 95(2) 2_365 2_365 ?
C601 O601 C601 97(2) . 2_365 ?
C602 C601 C603 132(3) . 2_365 ?
C602 C601 O601 110(3) . . ?
C603 C601 O601 53.4(17) 2_365 . ?
C602 C601 O601 45.0(17) . 2_365 ?
C603 C601 O601 87(2) 2_365 2_365 ?
O601 C601 O601 83(2) . 2_365 ?
O601 C602 C601 78(2) 2_365 . ?
O601 C602 C603 58(2) 2_365 . ?
C601 C602 C603 98(2) . . ?
O601 C603 C601 64.9(17) 2_365 2_365 ?
O601 C603 C602 49.3(19) 2_365 . ?
C601 C603 C602 108(2) 2_365 . ?

loop_
_geom_bond_atom_site_label_1
_geom_bond_atom_site_label_2
_geom_bond_distance
_geom_bond_site_symmetry_2
_geom_bond_publ_flag
Ag1 P4 2.4015(14) . ?
Ag1 S1 2.5058(14) . ?
Ag1 S3 2.6778(14) . ?
Ag1 Ag4 3.2214(6) . ?
Ag1 Ag2 3.3360(6) . ?
Ag2 P6 2.4080(15) . ?
Ag2 S4 2.6289(15) . ?
Ag2 S1 2.6889(14) . ?
Ag2 S3 2.9285(16) . ?
Ag2 Ag3 3.1091(7) . ?
Ag3 P7 2.4276(15) . ?
Ag3 S2 2.4798(13) . ?
Ag3 S5 2.5444(16) . ?
Ag4 P5 2.4393(16) . ?
Ag4 S4 2.5309(14) . ?
Ag4 S6 2.6096(16) . ?
Ag4 S2 2.8949(15) . ?
S1 P1 2.026(2) . ?
S2 P1 2.0131(18) . ?
P1 C7 1.815(3) . ?
P1 C1 1.819(3) . ?
S3 P2 2.0034(18) . ?
S4 P2 2.027(2) . ?
P2 C19 1.818(3) . ?
P2 C13 1.819(3) . ?
S5 P3 1.992(2) . ?
S6 P3 2.003(2) . ?
P3 C31 1.832(3) . ?
P3 C25 1.846(3) . ?
P4 C49 1.826(5) . ?
P4 C37 1.829(3) . ?
P4 C43 1.833(3) . ?
P5 C49 1.824(7) . ?
P5 C50 1.827(3) . ?
P5 C56 1.849(3) . ?
P6 C68 1.822(3) . ?
P6 C62 1.825(3) . ?
P6 C74 1.839(6) . ?
P7 C75 1.833(3) . ?
P7 C81 1.835(4) . ?
P7 C74 1.840(6) . ?
C1 C2 1.3900 . ?
C1 C6 1.3900 . ?
C2 C3 1.3900 . ?
C3 C4 1.3900 . ?
C4 C5 1.3900 . ?
C5 C6 1.3900 . ?
C7 C8 1.3900 . ?
C7 C12 1.3900 . ?
C8 C9 1.3900 . ?
C9 C10 1.3900 . ?
C10 C11 1.3900 . ?
C11 C12 1.3900 . ?
C13 C14 1.3900 . ?
C13 C18 1.3900 . ?
C14 C15 1.3900 . ?
C15 C16 1.3900 . ?
C16 C17 1.3900 . ?
C17 C18 1.3900 . ?
C19 C20 1.3900 . ?
C19 C24 1.3900 . ?
C20 C21 1.3900 . ?
C21 C22 1.3900 . ?
C22 C23 1.3900 . ?
C23 C24 1.3900 . ?
C25 C26 1.3900 . ?
C25 C30 1.3900 . ?
C26 C27 1.3900 . ?
C27 C28 1.3900 . ?
C28 C29 1.3900 . ?
C29 C30 1.3900 . ?
C31 C32 1.3900 . ?
C31 C36 1.3900 . ?
C32 C33 1.3900 . ?
C33 C34 1.3900 . ?
C34 C35 1.3900 . ?
C35 C36 1.3900 . ?
C37 C38 1.3900 . ?
C37 C42 1.3900 . ?
C38 C39 1.3900 . ?
C39 C40 1.3900 . ?
C40 C41 1.3900 . ?
C41 C42 1.3900 . ?
C43 C44 1.3900 . ?
C43 C48 1.3900 . ?
C44 C45 1.3900 . ?
C45 C46 1.3900 . ?
C46 C47 1.3900 . ?
C47 C48 1.3900 . ?
C50 C51 1.3900 . ?
C50 C55 1.3900 . ?
C51 C52 1.3900 . ?
C52 C53 1.3900 . ?
C53 C54 1.3900 . ?
C54 C55 1.3900 . ?
C56 C57 1.3900 . ?
C56 C61 1.3900 . ?
C57 C58 1.3900 . ?
C58 C59 1.3900 . ?
C59 C60 1.3900 . ?
C60 C61 1.3900 . ?
C62 C63 1.3900 . ?
C62 C67 1.3900 . ?
C63 C64 1.3900 . ?
C64 C65 1.3900 . ?
C65 C66 1.3900 . ?
C66 C67 1.3900 . ?
C68 C69 1.3900 . ?
C68 C73 1.3900 . ?
C69 C70 1.3900 . ?
C70 C71 1.3900 . ?
C71 C72 1.3900 . ?
C72 C73 1.3900 . ?
C75 C76 1.3900 . ?
C75 C80 1.3900 . ?
C76 C77 1.3900 . ?
C77 C78 1.3900 . ?
C78 C79 1.3900 . ?
C79 C80 1.3900 . ?
C81 C82 1.3900 . ?
C81 C86 1.3900 . ?
C82 C83 1.3900 . ?
C83 C84 1.3900 . ?
C84 C85 1.3900 . ?
C85 C86 1.3900 . ?
O1A C111 1.25(2) . ?
O2A C111 1.151(19) . ?
C111 C121 1.57(2) . ?
C121 F3A 1.278(13) . ?
C121 F2A 1.279(13) . ?
C121 F1A 1.294(13) . ?
O1B C112 1.24(3) . ?
O2B C112 1.23(3) . ?
C112 C122 1.62(4) . ?
C122 F2B 1.227(18) . ?
C122 F3B 1.259(18) . ?
C122 F1B 1.275(18) . ?
O1C C113 1.27(3) . ?
O2C C113 1.25(3) . ?
C113 C123 1.63(3) . ?
C123 F3C 1.242(17) . ?
C123 F2C 1.269(17) . ?
C123 F1C 1.274(17) . ?
O201 C201 1.37(2) . ?
O201 C204 1.47(2) . ?
C201 C202 1.51(3) . ?
C202 C203 1.54(2) . ?
C203 C204 1.47(2) . ?
O301 C304 1.502(16) . ?
O301 C301 1.504(16) . ?
C301 C302 1.509(15) . ?
C302 C303 1.406(12) . ?
C303 C304 1.460(14) . ?
O401 C404 1.355(12) . ?
O401 C401 1.446(16) . ?
C401 C402 1.433(15) . ?
C402 C403 1.492(16) . ?
C403 C404 1.587(16) . ?
O501 C504 1.37(2) . ?
O501 C501 1.45(2) . ?
C501 C502 1.44(2) . ?
O511 C514 1.314(19) . ?
O511 C511 1.44(2) . ?
C511 C502 1.503(19) . ?
C502 C513 1.48(2) . ?
C502 C503 1.51(2) . ?
C503 C504 1.50(2) . ?
C513 C514 1.50(2) . ?
O601 C602 1.19(4) 2_365 ?
O601 C603 1.32(4) 2_365 ?
O601 C601 1.49(2) . ?
O601 C601 1.64(2) 2_365 ?
C601 C602 1.40(2) . ?
C601 C603 1.45(2) 2_365 ?
C601 O601 1.64(2) 2_365 ?
C602 O601 1.19(4) 2_365 ?
C602 C603 1.50(3) . ?
C603 O601 1.32(4) 2_365 ?
C603 C601 1.45(2) 2_365 ?
